data_7045521
loop_
_publ_author_name
'Upmann, Daniel'
'Jones, Peter G.'

_publ_section_title
;
 Bromination and iodination of diphosphane dichalcogenides.
;
_journal_issue 8
_journal_name_full 'Dalton transactions (Cambridge, England : 2003)'
_journal_page_first 2748
_journal_page_last 2758
_journal_paper_doi 10.1039/c7dt04531j
_journal_volume 47
_journal_year 2018
_chemical_formula_sum 'C27 H26 Cl2 P2 Se2'
_chemical_formula_weight 641.24
_space_group_IT_number 14
_space_group_name_Hall '-P 2yn'
_space_group_name_H-M_alt 'P 1 21/n 1'
_symmetry_cell_setting monoclinic
_symmetry_space_group_name_Hall '-P 2yn'
_symmetry_space_group_name_H-M 'P 1 21/n 1'
_atom_sites_solution_hydrogens geom
_atom_sites_solution_primary direct
_atom_sites_solution_secondary difmap
_audit_creation_method SHELXL-97
_audit_update_record
;
2017-10-11 deposited with the CCDC.
2018-02-02 downloaded from the CCDC.
;
_cell_angle_alpha 90.00
_cell_angle_beta 111.591(4)
_cell_angle_gamma 90.00
_cell_formula_units_Z 4
_cell_length_a 12.1314(4)
_cell_length_b 16.1003(4)
_cell_length_c 14.9640(5)
_cell_measurement_reflns_used 18241
_cell_measurement_temperature 100(2)
_cell_measurement_theta_max 30.8029
_cell_measurement_theta_min 2.2001
_cell_volume 2717.68(16)
_computing_cell_refinement
; 
CrysAlisPro, Oxford Diffraction Ltd., 
Version 1.171.35.21 (release 20-01-2012 CrysAlis171 .NET) 
(compiled Jan 23 2012,18:06:46) 
;
_computing_data_collection
; 
CrysAlisPro, Oxford Diffraction Ltd., 
Version 1.171.35.21 (release 20-01-2012 CrysAlis171 .NET) 
(compiled Jan 23 2012,18:06:46) 
;
_computing_data_reduction
; 
CrysAlisPro, Oxford Diffraction Ltd., 
Version 1.171.35.21 (release 20-01-2012 CrysAlis171 .NET) 
(compiled Jan 23 2012,18:06:46) 
;
_computing_molecular_graphics 'Bruker XP'
_computing_publication_material SHELXL-97
_computing_structure_refinement 'SHELXL-97 (Sheldrick, 1997)'
_computing_structure_solution 'SHELXS-97 (Sheldrick, 1990)'
_diffrn_ambient_temperature 100(2)
_diffrn_detector_area_resol_mean 16.1419
_diffrn_measured_fraction_theta_full 1.000
_diffrn_measured_fraction_theta_max 1.000
_diffrn_measurement_device_type 'Oxford Diffraction Xcalibur, Eos'
_diffrn_measurement_method \w-scan
_diffrn_radiation_monochromator graphite
_diffrn_radiation_source 'fine-focus sealed tube'
_diffrn_radiation_type MoK\a
_diffrn_radiation_wavelength 0.71073
_diffrn_reflns_av_R_equivalents 0.0503
_diffrn_reflns_av_sigmaI/netI 0.0227
_diffrn_reflns_limit_h_max 16
_diffrn_reflns_limit_h_min -16
_diffrn_reflns_limit_k_max 21
_diffrn_reflns_limit_k_min -22
_diffrn_reflns_limit_l_max 20
_diffrn_reflns_limit_l_min -20
_diffrn_reflns_number 105404
_diffrn_reflns_theta_full 29.13
_diffrn_reflns_theta_max 29.13
_diffrn_reflns_theta_min 2.20
_exptl_absorpt_coefficient_mu 3.050
_exptl_absorpt_correction_T_max 1.00000
_exptl_absorpt_correction_T_min 0.52415
_exptl_absorpt_correction_type multi-scan
_exptl_absorpt_process_details
; 
CrysAlisPro, Oxford Diffraction Ltd., 
Version 1.171.35.21 (release 20-01-2012 CrysAlis171 .NET) 
(compiled Jan 23 2012,18:06:46) 
;
_exptl_crystal_colour colourless
_exptl_crystal_density_diffrn 1.567
_exptl_crystal_density_method 'not measured'
_exptl_crystal_description plate
_exptl_crystal_F_000 1280
_exptl_crystal_size_max 0.20
_exptl_crystal_size_mid 0.05
_exptl_crystal_size_min 0.02
_refine_diff_density_max 1.081
_refine_diff_density_min -0.777
_refine_diff_density_rms 0.082
_refine_ls_extinction_method none
_refine_ls_goodness_of_fit_ref 1.040
_refine_ls_hydrogen_treatment constr
_refine_ls_matrix_type full
_refine_ls_number_parameters 311
_refine_ls_number_reflns 7312
_refine_ls_number_restraints 19
_refine_ls_restrained_S_all 1.040
_refine_ls_R_factor_all 0.0441
_refine_ls_R_factor_gt 0.0332
_refine_ls_shift/su_max 0.010
_refine_ls_shift/su_mean 0.000
_refine_ls_structure_factor_coef Fsqd
_refine_ls_weighting_details 'calc w=1/[\s^2^(Fo^2^)+(0.0346P)^2^+3.4827P] where P=(Fo^2^+2Fc^2^)/3'
_refine_ls_weighting_scheme calc
_refine_ls_wR_factor_gt 0.0758
_refine_ls_wR_factor_ref 0.0800
_reflns_number_gt 6121
_reflns_number_total 7312
_reflns_threshold_expression >2sigma(I)
_cod_data_source_file c7dt04531j2.cif
_cod_data_source_block martin
_cod_depositor_comments 'Adding full bibliography for 7045509--7045531.cif.'
_cod_original_cell_volume 2717.67(14)
_cod_original_sg_symbol_H-M 'P 21/n'
_cod_database_code 7045521

loop_
_symmetry_equiv_pos_as_xyz
'x, y, z'
'-x+1/2, y+1/2, -z+1/2'
'-x, -y, -z'
'x-1/2, -y-1/2, z-1/2'

loop_
_atom_site_label
_atom_site_type_symbol
_atom_site_fract_x
_atom_site_fract_y
_atom_site_fract_z
_atom_site_U_iso_or_equiv
_atom_site_adp_type
_atom_site_occupancy
_atom_site_symmetry_multiplicity
_atom_site_calc_flag
_atom_site_refinement_flags
_atom_site_disorder_assembly
_atom_site_disorder_group
P1 P 0.17970(5) 0.44651(3) 0.57872(4) 0.01615(11) Uani 1 1 d . . .
P2 P 0.86528(5) 0.53629(3) 0.85883(4) 0.01364(11) Uani 1 1 d . . .
Se1 Se 0.14987(2) 0.380009(16) 0.689892(19) 0.02734(7) Uani 1 1 d . . .
Se2 Se 0.75451(2) 0.611854(14) 0.905230(17) 0.02078(6) Uani 1 1 d . . .
C1 C 0.04233(18) 0.47549(14) 0.48212(17) 0.0208(5) Uani 1 1 d . . .
H1A H 0.0613 0.5096 0.4346 0.025 Uiso 1 1 calc R . .
H1B H 0.0018 0.4245 0.4491 0.025 Uiso 1 1 calc R . .
C2 C 0.9628(2) 0.47350(13) 0.95707(15) 0.0215(5) Uani 1 1 d . . .
H2A H 0.9145 0.4340 0.9780 0.026 Uiso 1 1 calc R . .
H2B H 1.0162 0.4408 0.9341 0.026 Uiso 1 1 calc R . .
C11 C 0.26272(18) 0.38748(13) 0.52122(15) 0.0167(4) Uani 1 1 d . . .
C12 C 0.2721(2) 0.30187(15) 0.53291(19) 0.0249(5) Uani 1 1 d . . .
H12 H 0.2350 0.2746 0.5707 0.030 Uiso 1 1 calc R . .
C13 C 0.3354(3) 0.25620(16) 0.4896(2) 0.0332(6) Uani 1 1 d . . .
H13 H 0.3412 0.1976 0.4976 0.040 Uiso 1 1 calc R . .
C14 C 0.3902(2) 0.29506(16) 0.43478(18) 0.0268(5) Uani 1 1 d . . .
H14 H 0.4333 0.2633 0.4051 0.032 Uiso 1 1 calc R . .
C15 C 0.3821(2) 0.38072(15) 0.42312(17) 0.0245(5) Uani 1 1 d . . .
H15 H 0.4202 0.4076 0.3859 0.029 Uiso 1 1 calc R . .
C16 C 0.3183(2) 0.42717(14) 0.46580(16) 0.0199(4) Uani 1 1 d . . .
H16 H 0.3123 0.4857 0.4574 0.024 Uiso 1 1 calc R . .
C21 C 0.26405(18) 0.54108(14) 0.61989(15) 0.0168(4) Uani 1 1 d . . .
C22 C 0.3618(2) 0.53802(16) 0.70665(17) 0.0235(5) Uani 1 1 d . . .
H22 H 0.3816 0.4876 0.7419 0.028 Uiso 1 1 calc R . .
C23 C 0.4295(2) 0.60848(18) 0.74093(19) 0.0307(6) Uani 1 1 d . . .
H23 H 0.4958 0.6062 0.7998 0.037 Uiso 1 1 calc R . .
C24 C 0.4013(2) 0.68212(17) 0.6900(2) 0.0310(6) Uani 1 1 d . . .
H24 H 0.4477 0.7304 0.7144 0.037 Uiso 1 1 calc R . .
C25 C 0.3058(2) 0.68584(16) 0.6038(2) 0.0281(5) Uani 1 1 d . . .
H25 H 0.2873 0.7364 0.5686 0.034 Uiso 1 1 calc R . .
C26 C 0.2364(2) 0.61516(14) 0.56849(17) 0.0218(4) Uani 1 1 d . . .
H26 H 0.1705 0.6177 0.5094 0.026 Uiso 1 1 calc R . .
C31 C 0.96012(19) 0.59431(13) 0.81230(15) 0.0165(4) Uani 1 1 d . . .
C32 C 0.9131(2) 0.66413(14) 0.75572(16) 0.0221(5) Uani 1 1 d . . .
H32 H 0.8331 0.6799 0.7423 0.026 Uiso 1 1 calc R . .
C33 C 0.9836(3) 0.71058(17) 0.71901(19) 0.0343(6) Uani 1 1 d . . .
H33 H 0.9512 0.7574 0.6794 0.041 Uiso 1 1 calc R . .
C34 C 1.1004(3) 0.68865(19) 0.7401(2) 0.0408(8) Uani 1 1 d . . .
H34 H 1.1487 0.7213 0.7161 0.049 Uiso 1 1 calc R . .
C35 C 1.1475(3) 0.61967(19) 0.7957(2) 0.0387(7) Uani 1 1 d . . .
H35 H 1.2279 0.6049 0.8096 0.046 Uiso 1 1 calc R . .
C36 C 1.0777(2) 0.57179(16) 0.83141(19) 0.0269(5) Uani 1 1 d . . .
H36 H 1.1100 0.5238 0.8688 0.032 Uiso 1 1 calc R . .
C41 C 0.78873(18) 0.45912(12) 0.76975(14) 0.0143(4) Uani 1 1 d . . .
C42 C 0.8545(2) 0.40646(14) 0.73379(16) 0.0182(4) Uani 1 1 d . . .
H42 H 0.9377 0.4138 0.7530 0.022 Uiso 1 1 calc R . .
C43 C 0.7978(2) 0.34343(14) 0.66991(16) 0.0209(4) Uani 1 1 d . . .
H43 H 0.8425 0.3071 0.6463 0.025 Uiso 1 1 calc R . .
C44 C 0.6753(2) 0.33356(14) 0.64043(16) 0.0223(5) Uani 1 1 d . . .
H44 H 0.6367 0.2906 0.5966 0.027 Uiso 1 1 calc R . .
C45 C 0.6097(2) 0.38647(14) 0.67495(17) 0.0215(4) Uani 1 1 d . . .
H45 H 0.5262 0.3800 0.6542 0.026 Uiso 1 1 calc R . .
C46 C 0.66638(19) 0.44899(13) 0.74008(15) 0.0175(4) Uani 1 1 d . . .
H46 H 0.6216 0.4847 0.7643 0.021 Uiso 1 1 calc R . .
C99 C 0.9360(3) 0.1269(2) 0.4476(2) 0.0349(7) Uani 0.9071(18) 1 d PDU A 1
H99A H 0.8948 0.0876 0.4757 0.042 Uiso 0.9071(18) 1 calc PR A 1
H99B H 0.8792 0.1445 0.3839 0.042 Uiso 0.9071(18) 1 calc PR A 1
Cl1 Cl 1.05915(9) 0.07690(5) 0.43403(7) 0.0397(2) Uani 0.9071(18) 1 d PDU A 1
Cl2 Cl 0.98450(6) 0.21588(4) 0.52448(5) 0.02871(18) Uani 0.9071(18) 1 d PD A 1
C99' C 0.9800(10) 0.1183(12) 0.4975(11) 0.005(3) Uiso 0.0929(18) 1 d PDU A 2
H99C H 0.9957 0.1759 0.5219 0.006 Uiso 0.0929(18) 1 calc PR A 2
H99D H 0.9608 0.0847 0.5453 0.006 Uiso 0.0929(18) 1 calc PR A 2
Cl1' Cl 0.8551(4) 0.1176(3) 0.3847(3) 0.0078(12) Uiso 0.0929(18) 1 d PD A 2
Cl2' Cl 1.1095(6) 0.0771(4) 0.4836(5) 0.0196(14) Uiso 0.0929(18) 1 d PDU A 2

loop_
_atom_site_aniso_label
_atom_site_aniso_U_11
_atom_site_aniso_U_22
_atom_site_aniso_U_33
_atom_site_aniso_U_23
_atom_site_aniso_U_13
_atom_site_aniso_U_12
P1 0.0120(2) 0.0155(3) 0.0218(3) -0.0003(2) 0.0072(2) 0.00290(19)
P2 0.0144(2) 0.0121(2) 0.0145(2) -0.00041(19) 0.0054(2) -0.00166(18)
Se1 0.03104(14) 0.02365(13) 0.03761(15) 0.00474(10) 0.02472(11) 0.00374(10)
Se2 0.01994(11) 0.02012(12) 0.02641(12) -0.00582(9) 0.01339(9) -0.00322(8)
C1 0.0109(9) 0.0214(11) 0.0272(11) -0.0076(9) 0.0035(8) 0.0026(8)
C2 0.0276(12) 0.0118(10) 0.0172(10) 0.0000(8) -0.0011(9) -0.0024(8)
C11 0.0120(9) 0.0188(10) 0.0184(10) -0.0004(8) 0.0045(8) 0.0040(8)
C12 0.0265(12) 0.0185(11) 0.0367(13) 0.0048(10) 0.0197(11) 0.0050(9)
C13 0.0410(15) 0.0195(12) 0.0487(16) 0.0042(11) 0.0277(13) 0.0113(11)
C14 0.0270(12) 0.0278(13) 0.0301(12) -0.0011(10) 0.0157(10) 0.0106(10)
C15 0.0262(12) 0.0277(12) 0.0235(11) 0.0038(9) 0.0136(10) 0.0052(10)
C16 0.0215(11) 0.0196(11) 0.0193(10) 0.0023(8) 0.0085(9) 0.0036(8)
C21 0.0126(9) 0.0202(10) 0.0196(10) -0.0030(8) 0.0082(8) 0.0010(8)
C22 0.0156(10) 0.0310(13) 0.0226(11) -0.0041(9) 0.0057(9) 0.0049(9)
C23 0.0157(11) 0.0454(16) 0.0298(13) -0.0167(11) 0.0071(10) -0.0024(10)
C24 0.0226(12) 0.0317(14) 0.0465(16) -0.0218(12) 0.0219(12) -0.0105(10)
C25 0.0306(13) 0.0196(11) 0.0405(14) -0.0037(10) 0.0207(11) -0.0045(10)
C26 0.0208(11) 0.0216(11) 0.0232(11) -0.0015(9) 0.0083(9) 0.0001(9)
C31 0.0178(10) 0.0162(10) 0.0181(10) -0.0058(8) 0.0096(8) -0.0047(8)
C32 0.0269(12) 0.0196(11) 0.0205(11) -0.0007(9) 0.0096(9) -0.0056(9)
C33 0.0531(17) 0.0294(14) 0.0275(13) -0.0014(10) 0.0232(13) -0.0151(12)
C34 0.0563(19) 0.0402(16) 0.0455(16) -0.0217(13) 0.0419(15) -0.0292(14)
C35 0.0298(14) 0.0438(17) 0.0560(18) -0.0250(14) 0.0317(14) -0.0148(12)
C36 0.0201(11) 0.0255(12) 0.0385(14) -0.0114(10) 0.0148(10) -0.0026(9)
C41 0.0174(10) 0.0116(9) 0.0134(9) 0.0004(7) 0.0052(8) -0.0011(7)
C42 0.0161(10) 0.0190(10) 0.0193(10) 0.0002(8) 0.0061(8) 0.0008(8)
C43 0.0242(11) 0.0172(10) 0.0206(10) -0.0028(8) 0.0075(9) 0.0024(9)
C44 0.0255(11) 0.0177(11) 0.0203(11) -0.0038(8) 0.0044(9) -0.0040(9)
C45 0.0167(10) 0.0215(11) 0.0227(11) -0.0012(9) 0.0030(8) -0.0039(8)
C46 0.0169(10) 0.0160(10) 0.0195(10) 0.0013(8) 0.0068(8) 0.0004(8)
C99 0.0343(17) 0.0352(17) 0.0406(18) -0.0034(14) 0.0200(15) -0.0020(13)
Cl1 0.0443(5) 0.0389(4) 0.0482(6) -0.0074(4) 0.0315(5) -0.0022(3)
Cl2 0.0393(4) 0.0205(3) 0.0348(4) 0.0024(3) 0.0237(3) 0.0018(3)

loop_
_atom_type_symbol
_atom_type_description
_atom_type_scat_dispersion_real
_atom_type_scat_dispersion_imag
_atom_type_scat_source
C C 0.0033 0.0016 'International Tables Vol C Tables 4.2.6.8 and 6.1.1.4'
H H 0.0000 0.0000 'International Tables Vol C Tables 4.2.6.8 and 6.1.1.4'
P P 0.1023 0.0942 'International Tables Vol C Tables 4.2.6.8 and 6.1.1.4'
Cl Cl 0.1484 0.1585 'International Tables Vol C Tables 4.2.6.8 and 6.1.1.4'
Se Se -0.0929 2.2259 'International Tables Vol C Tables 4.2.6.8 and 6.1.1.4'

loop_
_geom_angle_atom_site_label_1
_geom_angle_atom_site_label_2
_geom_angle_atom_site_label_3
_geom_angle
_geom_angle_site_symmetry_1
C21 P1 C11 104.99(10) .
C21 P1 C1 107.00(10) .
C11 P1 C1 105.27(10) .
C21 P1 Se1 113.33(7) .
C11 P1 Se1 113.11(7) .
C1 P1 Se1 112.47(8) .
C31 P2 C41 107.34(10) .
C31 P2 C2 106.37(11) .
C41 P2 C2 102.64(9) .
C31 P2 Se2 113.65(7) .
C41 P2 Se2 114.96(7) .
C2 P2 Se2 110.99(8) .
C1 C1 P1 112.9(2) 3_566
C2 C2 P2 112.1(2) 3_767
C12 C11 C16 119.5(2) .
C12 C11 P1 119.59(17) .
C16 C11 P1 120.90(17) .
C13 C12 C11 120.1(2) .
C14 C13 C12 120.6(2) .
C13 C14 C15 119.8(2) .
C14 C15 C16 120.2(2) .
C15 C16 C11 119.8(2) .
C26 C21 C22 119.5(2) .
C26 C21 P1 122.78(17) .
C22 C21 P1 117.74(18) .
C23 C22 C21 120.0(2) .
C24 C23 C22 120.4(2) .
C25 C24 C23 120.3(2) .
C24 C25 C26 119.9(2) .
C21 C26 C25 120.0(2) .
C36 C31 C32 119.5(2) .
C36 C31 P2 122.28(19) .
C32 C31 P2 118.23(17) .
C33 C32 C31 119.9(2) .
C34 C33 C32 120.0(3) .
C35 C34 C33 120.5(2) .
C34 C35 C36 120.2(3) .
C35 C36 C31 119.9(3) .
C46 C41 C42 119.83(19) .
C46 C41 P2 120.86(16) .
C42 C41 P2 119.24(16) .
C43 C42 C41 119.9(2) .
C42 C43 C44 120.0(2) .
C45 C44 C43 120.1(2) .
C44 C45 C46 120.0(2) .
C41 C46 C45 120.0(2) .
Cl1 C99 Cl2 110.12(18) .
Cl2' C99' Cl1' 111.1(9) .

loop_
_geom_bond_atom_site_label_1
_geom_bond_atom_site_label_2
_geom_bond_distance
_geom_bond_site_symmetry_2
P1 C21 1.811(2) .
P1 C11 1.815(2) .
P1 C1 1.820(2) .
P1 Se1 2.1185(6) .
P2 C31 1.809(2) .
P2 C41 1.809(2) .
P2 C2 1.817(2) .
P2 Se2 2.1106(6) .
C1 C1 1.539(4) 3_566
C2 C2 1.530(4) 3_767
C11 C12 1.389(3) .
C11 C16 1.400(3) .
C12 C13 1.385(3) .
C13 C14 1.381(4) .
C14 C15 1.389(3) .
C15 C16 1.389(3) .
C21 C26 1.392(3) .
C21 C22 1.401(3) .
C22 C23 1.384(4) .
C23 C24 1.382(4) .
C24 C25 1.382(4) .
C25 C26 1.398(3) .
C31 C36 1.396(3) .
C31 C32 1.397(3) .
C32 C33 1.392(3) .
C33 C34 1.380(4) .
C34 C35 1.379(5) .
C35 C36 1.389(4) .
C41 C46 1.393(3) .
C41 C42 1.400(3) .
C42 C43 1.390(3) .
C43 C44 1.394(3) .
C44 C45 1.388(3) .
C45 C46 1.394(3) .
C99 Cl1 1.774(3) .
C99 Cl2 1.795(3) .
C99' Cl2' 1.786(12) .
C99' Cl1' 1.806(13) .

loop_
_geom_torsion_atom_site_label_1
_geom_torsion_atom_site_label_2
_geom_torsion_atom_site_label_3
_geom_torsion_atom_site_label_4
_geom_torsion
_geom_torsion_site_symmetry_4
C21 P1 C1 C1 -70.3(3) 3_566
C11 P1 C1 C1 178.4(2) 3_566
Se1 P1 C1 C1 54.8(2) 3_566
C31 P2 C2 C2 68.0(3) 3_767
C41 P2 C2 C2 -179.5(2) 3_767
Se2 P2 C2 C2 -56.1(3) 3_767
C21 P1 C11 C12 141.12(19) .
C1 P1 C11 C12 -106.1(2) .
Se1 P1 C11 C12 17.1(2) .
C21 P1 C11 C16 -38.4(2) .
C1 P1 C11 C16 74.4(2) .
Se1 P1 C11 C16 -162.46(16) .
C16 C11 C12 C13 -0.3(4) .
P1 C11 C12 C13 -179.9(2) .
C11 C12 C13 C14 0.3(4) .
C12 C13 C14 C15 0.1(4) .
C13 C14 C15 C16 -0.5(4) .
C14 C15 C16 C11 0.4(4) .
C12 C11 C16 C15 0.0(3) .
P1 C11 C16 C15 179.50(18) .
C11 P1 C21 C26 97.7(2) .
C1 P1 C21 C26 -13.8(2) .
Se1 P1 C21 C26 -138.34(17) .
C11 P1 C21 C22 -81.40(18) .
C1 P1 C21 C22 167.07(17) .
Se1 P1 C21 C22 42.52(19) .
C26 C21 C22 C23 0.5(3) .
P1 C21 C22 C23 179.65(18) .
C21 C22 C23 C24 0.0(4) .
C22 C23 C24 C25 -0.7(4) .
C23 C24 C25 C26 0.9(4) .
C22 C21 C26 C25 -0.3(3) .
P1 C21 C26 C25 -179.42(18) .
C24 C25 C26 C21 -0.4(4) .
C41 P2 C31 C36 -91.6(2) .
C2 P2 C31 C36 17.7(2) .
Se2 P2 C31 C36 140.15(17) .
C41 P2 C31 C32 88.68(18) .
C2 P2 C31 C32 -162.01(17) .
Se2 P2 C31 C32 -39.59(19) .
C36 C31 C32 C33 -0.1(3) .
P2 C31 C32 C33 179.70(18) .
C31 C32 C33 C34 -1.3(4) .
C32 C33 C34 C35 1.5(4) .
C33 C34 C35 C36 -0.3(4) .
C34 C35 C36 C31 -1.0(4) .
C32 C31 C36 C35 1.2(3) .
P2 C31 C36 C35 -178.53(19) .
C31 P2 C41 C46 -131.12(18) .
C2 P2 C41 C46 117.00(18) .
Se2 P2 C41 C46 -3.62(19) .
C31 P2 C41 C42 51.91(19) .
C2 P2 C41 C42 -59.97(19) .
Se2 P2 C41 C42 179.41(14) .
C46 C41 C42 C43 -1.1(3) .
P2 C41 C42 C43 175.92(17) .
C41 C42 C43 C44 1.1(3) .
C42 C43 C44 C45 -0.2(3) .
C43 C44 C45 C46 -0.8(3) .
C42 C41 C46 C45 0.1(3) .
P2 C41 C46 C45 -176.81(17) .
C44 C45 C46 C41 0.8(3) .
